data_4061030
_journal_name_full Organometallics
_journal_paper_doi 10.1021/om049415+
_journal_year 2004
_chemical_formula_sum 'C39 H62 Fe N2'
_chemical_formula_weight 614.76
_space_group_IT_number 14
_symmetry_cell_setting monoclinic
_symmetry_space_group_name_Hall '-P 2yn'
_symmetry_space_group_name_H-M 'P 1 21/n 1'
_cell_angle_alpha 90.00
_cell_angle_beta 95.8210(10)
_cell_angle_gamma 90.00
_cell_formula_units_Z 4
_cell_length_a 9.7846(4)
_cell_length_b 17.6801(8)
_cell_length_c 21.5292(9)
_cell_measurement_temperature 193(2)
_cell_volume 3705.2(3)
_diffrn_ambient_temperature 193(2)
_exptl_crystal_density_diffrn 1.102
_cod_depositor_comments
;
The following automatic conversions were performed:
'_symmetry_cell_setting' value 'Monoclinic' changed to 'monoclinic'
according to '/home/saulius/struct/CIF-dictionaries/cif_core.dic'
dictionary named 'cif_core.dic' version 2.4.1 from 2010-06-29.

Automatic conversion script
Id: cif_fix_enum 1527 2010-12-29 10:47:43Z saulius 
;
_cod_original_sg_symbol_H-M 'P 21/n'
_cod_database_code 4061030

loop_
_symmetry_equiv_pos_as_xyz
'x, y, z'
'-x+1/2, y+1/2, -z+1/2'
'-x, -y, -z'
'x-1/2, -y-1/2, z-1/2'

loop_
_atom_site_label
_atom_site_type_symbol
_atom_site_fract_x
_atom_site_fract_y
_atom_site_fract_z
_atom_site_U_iso_or_equiv
_atom_site_adp_type
_atom_site_occupancy
_atom_site_symmetry_multiplicity
_atom_site_calc_flag
_atom_site_refinement_flags
_atom_site_disorder_assembly
_atom_site_disorder_group
Fe1 Fe 0.09472(3) 0.245468(16) 0.358932(14) 0.03218(11) Uani 1 1 d . . .
N11 N 0.09499(17) 0.13459(9) 0.34316(8) 0.0287(3) Uani 1 1 d . . .
N21 N 0.21836(17) 0.23854(9) 0.43796(8) 0.0262(3) Uani 1 1 d . . .
C11 C 0.1657(2) -0.00455(12) 0.36684(10) 0.0375(5) Uani 1 1 d . . .
C21 C 0.1656(2) 0.08314(11) 0.37857(9) 0.0285(4) Uani 1 1 d . . .
C31 C 0.2506(2) 0.10475(11) 0.43228(10) 0.0319(4) Uani 1 1 d . . .
H31A H 0.2992 0.0639 0.4529 0.038 Uiso 1 1 calc R . .
C41 C 0.27765(19) 0.17538(11) 0.46147(9) 0.0268(4) Uani 1 1 d . . .
C51 C 0.3831(2) 0.17052(12) 0.52068(9) 0.0312(4) Uani 1 1 d . . .
C61 C 0.3119(3) -0.02817(15) 0.35377(14) 0.0528(7) Uani 1 1 d . . .
H61A H 0.3137 -0.0826 0.3454 0.079 Uiso 1 1 calc R . .
H61B H 0.3768 -0.0164 0.3902 0.079 Uiso 1 1 calc R . .
H61C H 0.3382 -0.0004 0.3174 0.079 Uiso 1 1 calc R . .
C71 C 0.1280(3) -0.04524(13) 0.42646(12) 0.0489(6) Uani 1 1 d . . .
H71A H 0.0363 -0.0292 0.4357 0.073 Uiso 1 1 calc R . .
H71B H 0.1954 -0.0322 0.4616 0.073 Uiso 1 1 calc R . .
H71C H 0.1285 -0.1001 0.4198 0.073 Uiso 1 1 calc R . .
C81 C 0.0655(3) -0.03495(13) 0.31310(12) 0.0483(6) Uani 1 1 d . . .
H81A H -0.0281 -0.0187 0.3190 0.072 Uiso 1 1 calc R . .
H81B H 0.0696 -0.0903 0.3127 0.072 Uiso 1 1 calc R . .
H81C H 0.0910 -0.0152 0.2734 0.072 Uiso 1 1 calc R . .
C91 C 0.5208(2) 0.14230(16) 0.50021(12) 0.0452(6) Uani 1 1 d . . .
H91A H 0.5887 0.1384 0.5368 0.068 Uiso 1 1 calc R . .
H91B H 0.5537 0.1781 0.4703 0.068 Uiso 1 1 calc R . .
H91C H 0.5076 0.0925 0.4805 0.068 Uiso 1 1 calc R . .
C101 C 0.3312(3) 0.11349(15) 0.56728(11) 0.0459(6) Uani 1 1 d . . .
H10A H 0.3971 0.1108 0.6047 0.069 Uiso 1 1 calc R . .
H10B H 0.3219 0.0634 0.5477 0.069 Uiso 1 1 calc R . .
H10C H 0.2418 0.1300 0.5790 0.069 Uiso 1 1 calc R . .
C111 C 0.4144(3) 0.24414(13) 0.55718(12) 0.0441(6) Uani 1 1 d . . .
H11A H 0.4801 0.2338 0.5937 0.066 Uiso 1 1 calc R . .
H11B H 0.3293 0.2644 0.5710 0.066 Uiso 1 1 calc R . .
H11C H 0.4539 0.2812 0.5302 0.066 Uiso 1 1 calc R . .
C12 C 0.0181(2) 0.12136(11) 0.28346(9) 0.0293(4) Uani 1 1 d . . .
C22 C 0.0889(2) 0.11776(12) 0.22974(10) 0.0356(4) Uani 1 1 d . . .
C32 C 0.0124(3) 0.10654(15) 0.17218(11) 0.0451(6) Uani 1 1 d . . .
H32A H 0.0585 0.1030 0.1355 0.054 Uiso 1 1 calc R . .
C42 C -0.1287(3) 0.10046(15) 0.16750(11) 0.0482(6) Uani 1 1 d . . .
H42A H -0.1788 0.0900 0.1283 0.058 Uiso 1 1 calc R . .
C52 C -0.1968(2) 0.10969(14) 0.22023(11) 0.0432(5) Uani 1 1 d . . .
H52A H -0.2944 0.1076 0.2163 0.052 Uiso 1 1 calc R . .
C62 C -0.1266(2) 0.12200(12) 0.27872(10) 0.0334(4) Uani 1 1 d . . .
C72 C 0.2434(2) 0.13100(15) 0.23290(11) 0.0439(5) Uani 1 1 d . . .
H72A H 0.2828 0.1232 0.2771 0.053 Uiso 1 1 calc R . .
C82 C 0.3173(3) 0.07681(18) 0.19170(15) 0.0606(7) Uani 1 1 d . . .
H82A H 0.4166 0.0854 0.1986 0.091 Uiso 1 1 calc R . .
H82B H 0.2855 0.0860 0.1477 0.091 Uiso 1 1 calc R . .
H82C H 0.2969 0.0244 0.2025 0.091 Uiso 1 1 calc R . .
C92 C 0.2712(3) 0.21279(18) 0.21529(15) 0.0615(8) Uani 1 1 d . . .
H92A H 0.2287 0.2470 0.2435 0.092 Uiso 1 1 calc R . .
H92B H 0.2323 0.2222 0.1722 0.092 Uiso 1 1 calc R . .
H92C H 0.3706 0.2217 0.2188 0.092 Uiso 1 1 calc R . .
C102 C -0.2036(2) 0.13871(15) 0.33507(12) 0.0435(5) Uani 1 1 d . . .
H10D H -0.1473 0.1769 0.3606 0.052 Uiso 1 1 calc R . .
C112 C -0.2163(4) 0.0716(2) 0.37679(16) 0.0735(10) Uani 1 1 d . . .
H11D H -0.2610 0.0871 0.4135 0.110 Uiso 1 1 calc R . .
H11E H -0.1246 0.0516 0.3902 0.110 Uiso 1 1 calc R . .
H11F H -0.2715 0.0324 0.3539 0.110 Uiso 1 1 calc R . .
C122 C -0.3437(3) 0.1756(2) 0.31754(18) 0.0702(9) Uani 1 1 d . . .
H12A H -0.3775 0.1974 0.3549 0.105 Uiso 1 1 calc R . .
H12B H -0.4088 0.1373 0.2997 0.105 Uiso 1 1 calc R . .
H12C H -0.3346 0.2156 0.2867 0.105 Uiso 1 1 calc R . .
C13 C 0.22175(19) 0.31248(11) 0.46525(9) 0.0270(4) Uani 1 1 d . . .
C23 C 0.3117(2) 0.36798(12) 0.44529(10) 0.0318(4) Uani 1 1 d . . .
C33 C 0.2965(2) 0.44203(12) 0.46473(11) 0.0384(5) Uani 1 1 d . . .
H33A H 0.3557 0.4800 0.4515 0.046 Uiso 1 1 calc R . .
C43 C 0.1966(2) 0.46172(12) 0.50303(11) 0.0395(5) Uani 1 1 d . . .
H43A H 0.1865 0.5129 0.5151 0.047 Uiso 1 1 calc R . .
C53 C 0.1120(2) 0.40691(13) 0.52356(10) 0.0359(5) Uani 1 1 d . . .
H53A H 0.0452 0.4207 0.5506 0.043 Uiso 1 1 calc R . .
C63 C 0.1223(2) 0.33152(11) 0.50551(9) 0.0300(4) Uani 1 1 d . . .
C73 C 0.4246(2) 0.34687(13) 0.40477(11) 0.0391(5) Uani 1 1 d . . .
H73A H 0.4323 0.2905 0.4044 0.047 Uiso 1 1 calc R . .
C83 C 0.3929(3) 0.3736(2) 0.33751(13) 0.0618(8) Uani 1 1 d . . .
H83A H 0.3038 0.3533 0.3203 0.093 Uiso 1 1 calc R . .
H83B H 0.4647 0.3557 0.3125 0.093 Uiso 1 1 calc R . .
H83C H 0.3898 0.4290 0.3365 0.093 Uiso 1 1 calc R . .
C93 C 0.5642(3) 0.3792(2) 0.43089(16) 0.0660(9) Uani 1 1 d . . .
H93A H 0.5831 0.3652 0.4750 0.099 Uiso 1 1 calc R . .
H93B H 0.5624 0.4345 0.4271 0.099 Uiso 1 1 calc R . .
H93C H 0.6363 0.3587 0.4073 0.099 Uiso 1 1 calc R . .
C103 C 0.0274(2) 0.27174(13) 0.52918(11) 0.0378(5) Uani 1 1 d . . .
H10E H 0.0601 0.2211 0.5162 0.045 Uiso 1 1 calc R . .
C113 C -0.1196(3) 0.2822(2) 0.49905(18) 0.0697(9) Uani 1 1 d . . .
H11G H -0.1790 0.2437 0.5151 0.105 Uiso 1 1 calc R . .
H11H H -0.1215 0.2768 0.4537 0.105 Uiso 1 1 calc R . .
H11I H -0.1526 0.3326 0.5090 0.105 Uiso 1 1 calc R . .
C123 C 0.0317(3) 0.27185(19) 0.60013(13) 0.0588(7) Uani 1 1 d . . .
H12D H -0.0258 0.2307 0.6134 0.088 Uiso 1 1 calc R . .
H12E H -0.0030 0.3203 0.6141 0.088 Uiso 1 1 calc R . .
H12F H 0.1266 0.2646 0.6185 0.088 Uiso 1 1 calc R . .
C14 C -0.0048(3) 0.31838(18) 0.29519(15) 0.0614(8) Uani 1 1 d . . .
H14A H 0.0645 0.3549 0.2831 0.074 Uiso 1 1 calc R . .
H14B H -0.0349 0.2884 0.2574 0.074 Uiso 1 1 calc R . .
C24 C -0.1257(3) 0.36314(16) 0.31088(13) 0.0494(6) Uani 1 1 d . . .
H24A H -0.1862 0.3289 0.3329 0.059 Uiso 1 1 calc R . .
C34 C -0.0758(4) 0.4287(2) 0.35708(17) 0.0761(10) Uani 1 1 d . . .
H34A H -0.1557 0.4561 0.3696 0.114 Uiso 1 1 calc R . .
H34B H -0.0172 0.4635 0.3363 0.114 Uiso 1 1 calc R . .
H34C H -0.0235 0.4072 0.3942 0.114 Uiso 1 1 calc R . .
C44 C -0.2108(5) 0.3983(3) 0.2577(2) 0.1091(16) Uani 1 1 d . . .
H44A H -0.2205 0.3630 0.2225 0.164 Uiso 1 1 calc R . .
H44B H -0.1663 0.4448 0.2452 0.164 Uiso 1 1 calc R . .
H44C H -0.3018 0.4104 0.2703 0.164 Uiso 1 1 calc R . .

loop_
_atom_site_aniso_label
_atom_site_aniso_U_11
_atom_site_aniso_U_22
_atom_site_aniso_U_33
_atom_site_aniso_U_23
_atom_site_aniso_U_13
_atom_site_aniso_U_12
Fe1 0.03390(18) 0.02505(17) 0.03521(18) 0.00217(11) -0.00818(12) 0.00521(11)
N11 0.0289(8) 0.0274(8) 0.0287(8) 0.0012(6) -0.0031(6) 0.0025(6)
N21 0.0262(8) 0.0253(8) 0.0268(8) -0.0006(6) 0.0012(6) 0.0022(6)
C11 0.0504(13) 0.0243(9) 0.0359(11) -0.0013(8) -0.0055(9) 0.0049(9)
C21 0.0306(10) 0.0265(9) 0.0279(9) 0.0007(7) 0.0010(7) 0.0033(7)
C31 0.0363(10) 0.0248(9) 0.0331(10) 0.0011(8) -0.0039(8) 0.0054(8)
C41 0.0260(9) 0.0278(9) 0.0262(9) 0.0001(7) 0.0011(7) 0.0016(7)
C51 0.0307(10) 0.0338(10) 0.0277(9) 0.0009(8) -0.0044(7) 0.0028(8)
C61 0.0616(16) 0.0370(13) 0.0588(16) -0.0054(11) 0.0010(13) 0.0196(11)
C71 0.0712(17) 0.0284(11) 0.0443(13) 0.0063(9) -0.0077(12) -0.0039(11)
C81 0.0715(17) 0.0268(11) 0.0427(13) -0.0052(9) -0.0132(12) 0.0003(10)
C91 0.0335(12) 0.0564(15) 0.0440(13) 0.0007(11) -0.0039(9) 0.0089(10)
C101 0.0512(14) 0.0526(14) 0.0321(11) 0.0109(10) -0.0050(10) -0.0036(11)
C111 0.0484(14) 0.0417(13) 0.0379(12) -0.0045(9) -0.0163(10) 0.0039(10)
C12 0.0327(10) 0.0259(9) 0.0280(9) 0.0026(7) -0.0038(8) -0.0010(7)
C22 0.0399(11) 0.0358(11) 0.0304(10) 0.0030(8) -0.0001(8) -0.0035(9)
C32 0.0572(15) 0.0487(14) 0.0285(11) 0.0044(9) 0.0007(10) -0.0059(11)
C42 0.0563(15) 0.0520(14) 0.0322(11) 0.0033(10) -0.0160(10) -0.0078(12)
C52 0.0364(12) 0.0440(13) 0.0457(13) 0.0046(10) -0.0129(10) -0.0063(9)
C62 0.0332(10) 0.0293(10) 0.0363(11) 0.0042(8) -0.0038(8) -0.0017(8)
C72 0.0395(12) 0.0543(14) 0.0389(12) -0.0029(10) 0.0083(10) -0.0052(10)
C82 0.0543(16) 0.0588(17) 0.0720(19) -0.0111(14) 0.0221(14) -0.0038(13)
C92 0.0571(17) 0.0574(17) 0.074(2) -0.0130(15) 0.0266(15) -0.0173(14)
C102 0.0345(11) 0.0473(13) 0.0484(13) -0.0029(10) 0.0026(10) 0.0004(10)
C112 0.086(2) 0.071(2) 0.070(2) 0.0211(16) 0.0395(18) 0.0178(17)
C122 0.0464(16) 0.079(2) 0.086(2) 0.0021(18) 0.0101(15) 0.0180(15)
C13 0.0244(9) 0.0246(9) 0.0307(9) -0.0005(7) -0.0035(7) 0.0027(7)
C23 0.0279(9) 0.0301(10) 0.0368(10) 0.0020(8) -0.0002(8) 0.0014(8)
C33 0.0387(11) 0.0284(10) 0.0460(12) 0.0022(9) -0.0055(9) -0.0034(8)
C43 0.0420(12) 0.0280(10) 0.0463(12) -0.0083(9) -0.0069(10) 0.0049(9)
C53 0.0326(10) 0.0377(11) 0.0364(11) -0.0089(9) -0.0015(8) 0.0073(8)
C63 0.0269(9) 0.0315(10) 0.0305(9) -0.0024(8) -0.0027(7) 0.0026(7)
C73 0.0354(11) 0.0344(11) 0.0488(13) 0.0051(9) 0.0107(9) -0.0014(9)
C83 0.0563(17) 0.085(2) 0.0461(15) 0.0028(14) 0.0125(13) -0.0008(15)
C93 0.0330(13) 0.097(3) 0.0680(19) 0.0017(17) 0.0068(12) -0.0063(14)
C103 0.0330(11) 0.0386(11) 0.0429(12) -0.0036(9) 0.0087(9) -0.0003(9)
C113 0.0347(14) 0.079(2) 0.094(2) 0.0106(19) -0.0008(14) -0.0136(14)
C123 0.0677(19) 0.0655(18) 0.0470(15) -0.0017(13) 0.0243(13) -0.0107(15)
C14 0.0663(19) 0.0560(17) 0.0601(18) 0.0103(13) -0.0024(14) 0.0136(14)
C24 0.0446(13) 0.0478(14) 0.0556(15) 0.0145(12) 0.0031(11) 0.0097(11)
C34 0.095(3) 0.060(2) 0.072(2) -0.0062(16) 0.0010(19) 0.0128(18)
C44 0.094(3) 0.120(4) 0.108(3) 0.025(3) -0.014(3) 0.054(3)

loop_
_geom_bond_atom_site_label_1
_geom_bond_atom_site_label_2
_geom_bond_distance
_geom_bond_site_symmetry_2
_geom_bond_publ_flag
Fe1 N21 1.9890(17) . ?
Fe1 N11 1.9896(17) . ?
Fe1 C14 2.055(3) . ?
N11 C21 1.334(2) . ?
N11 C12 1.441(2) . ?
N21 C41 1.334(2) . ?
N21 C13 1.432(2) . ?
C11 C81 1.536(3) . ?
C11 C61 1.544(3) . ?
C11 C71 1.548(3) . ?
C11 C21 1.571(3) . ?
C21 C31 1.407(3) . ?
C31 C41 1.411(3) . ?
C41 C51 1.559(3) . ?
C51 C111 1.535(3) . ?
C51 C91 1.543(3) . ?
C51 C101 1.544(3) . ?
C12 C62 1.409(3) . ?
C12 C22 1.409(3) . ?
C22 C32 1.395(3) . ?
C22 C72 1.524(3) . ?
C32 C42 1.379(4) . ?
C42 C52 1.383(4) . ?
C52 C62 1.389(3) . ?
C62 C102 1.521(3) . ?
C72 C92 1.526(4) . ?
C72 C82 1.535(4) . ?
C102 C112 1.500(4) . ?
C102 C122 1.530(4) . ?
C13 C63 1.408(3) . ?
C13 C23 1.414(3) . ?
C23 C33 1.387(3) . ?
C23 C73 1.522(3) . ?
C33 C43 1.386(3) . ?
C43 C53 1.376(3) . ?
C53 C63 1.395(3) . ?
C63 C103 1.528(3) . ?
C73 C83 1.525(4) . ?
C73 C93 1.534(4) . ?
C103 C123 1.524(4) . ?
C103 C113 1.528(4) . ?
C14 C24 1.491(4) . ?
C24 C44 1.482(4) . ?
C24 C34 1.572(5) . ?
